data_4026595
loop_
_publ_author_name
'Peizhong Xie'
'Liye Wang'
'Lihua Yang'
'Erqing Li'
'Jianze, Ma'
'You Huang'
'Ruyu Chen'

_publ_section_title
;
 Domino Reaction for the Chemo- and Stereoselective Synthesis of
 trans-2,3-Dihydrobenzofurans from N-Thiophosphinyl Imines and Sulfur
 Ylides
;
_journal_name_full 'Journal of Organic Chemistry'
_journal_page_first 7699
_journal_page_last 7705
_journal_paper_doi 10.1021/jo2008737
_journal_volume 76
_journal_year 2011
_chemical_formula_moiety 'C23 H21 Br N O3 P S'
_chemical_formula_sum 'C23 H21 Br N O3 P S'
_chemical_formula_weight 502.35
_chemical_name_systematic
; 
 ? 
;
_space_group_IT_number 19
_symmetry_cell_setting orthorhombic
_symmetry_space_group_name_Hall 'P 2ac 2ab'
_symmetry_space_group_name_H-M 'P 21 21 21'
_atom_sites_solution_hydrogens geom
_atom_sites_solution_primary direct
_atom_sites_solution_secondary difmap
_audit_creation_method SHELXL-97
_cell_angle_alpha 90.00
_cell_angle_beta 90.00
_cell_angle_gamma 90.00
_cell_formula_units_Z 4
_cell_length_a 9.1840(12)
_cell_length_b 9.4450(13)
_cell_length_c 26.482(3)
_cell_measurement_reflns_used 7356
_cell_measurement_temperature 113(2)
_cell_measurement_theta_max 27.90
_cell_measurement_theta_min 2.20
_cell_volume 2297.1(5)
_computing_cell_refinement 'CrystalClear-SM Expert 2.0 r2'
_computing_data_collection 'CrystalClear-SM Expert 2.0 r2 (Rigaku, 2009)'
_computing_data_reduction 'CrystalClear-SM Expert 2.0 r2'
_computing_molecular_graphics 'CrystalStructure 4.0'
_computing_publication_material 'CrystalStructure 4.0 (Rigaku, 2009)'
_computing_structure_refinement 'SHELXL-97 (Sheldrick, 1997)'
_computing_structure_solution 'SHELXS-97 (Sheldrick, 1990)'
_diffrn_ambient_temperature 113(2)
_diffrn_detector_area_resol_mean 14.222
_diffrn_measured_fraction_theta_full 0.999
_diffrn_measured_fraction_theta_max 0.999
_diffrn_measurement_device_type 'Rigaku Saturn724 CCD'
_diffrn_measurement_method \w
_diffrn_radiation_monochromator multilayer
_diffrn_radiation_source 'rotating anode'
_diffrn_radiation_type MoK\a
_diffrn_radiation_wavelength 0.71075
_diffrn_reflns_av_R_equivalents 0.0358
_diffrn_reflns_av_sigmaI/netI 0.0694
_diffrn_reflns_limit_h_max 12
_diffrn_reflns_limit_h_min -12
_diffrn_reflns_limit_k_max 12
_diffrn_reflns_limit_k_min -11
_diffrn_reflns_limit_l_max 31
_diffrn_reflns_limit_l_min -34
_diffrn_reflns_number 18638
_diffrn_reflns_theta_full 27.86
_diffrn_reflns_theta_max 27.86
_diffrn_reflns_theta_min 2.29
_diffrn_standards_decay_% 0
_diffrn_standards_interval_count 0
_diffrn_standards_interval_time 0
_diffrn_standards_number 0
_exptl_absorpt_coefficient_mu 1.974
_exptl_absorpt_correction_T_max 0.7976
_exptl_absorpt_correction_T_min 0.7430
_exptl_absorpt_correction_type multi-scan
_exptl_absorpt_process_details CrystalClear
_exptl_crystal_colour colorless
_exptl_crystal_density_diffrn 1.453
_exptl_crystal_description prism
_exptl_crystal_F_000 1024
_exptl_crystal_size_max 0.16
_exptl_crystal_size_mid 0.14
_exptl_crystal_size_min 0.12
_refine_diff_density_max 0.528
_refine_diff_density_min -0.277
_refine_diff_density_rms 0.069
_refine_ls_abs_structure_details 'Flack H D (1983), Acta Cryst. A39, 876-881'
_refine_ls_abs_structure_Flack -0.006(6)
_refine_ls_extinction_method none
_refine_ls_goodness_of_fit_ref 0.897
_refine_ls_hydrogen_treatment mixed
_refine_ls_matrix_type full
_refine_ls_number_parameters 276
_refine_ls_number_reflns 5457
_refine_ls_number_restraints 0
_refine_ls_restrained_S_all 0.897
_refine_ls_R_factor_all 0.0354
_refine_ls_R_factor_gt 0.0279
_refine_ls_shift/su_max 0.001
_refine_ls_shift/su_mean 0.000
_refine_ls_structure_factor_coef Fsqd
_refine_ls_weighting_details 'calc w=1/[\s^2^(Fo^2^)+(0.0149P)^2^+0.0000P] where P=(Fo^2^+2Fc^2^)/3'
_refine_ls_weighting_scheme calc
_refine_ls_wR_factor_gt 0.0523
_refine_ls_wR_factor_ref 0.0542
_reflns_number_gt 4274
_reflns_number_total 5457
_reflns_threshold_expression >2sigma(I)
_cod_data_source_file jo2008737_si_001.cif
_cod_data_source_block shelxl
_cod_database_code 4026595

loop_
_symmetry_equiv_pos_as_xyz
'x, y, z'
'x+1/2, -y+1/2, -z'
'-x, y+1/2, -z+1/2'
'-x+1/2, -y, z+1/2'

loop_
_atom_site_label
_atom_site_type_symbol
_atom_site_fract_x
_atom_site_fract_y
_atom_site_fract_z
_atom_site_U_iso_or_equiv
_atom_site_adp_type
_atom_site_occupancy
_atom_site_symmetry_multiplicity
_atom_site_calc_flag
_atom_site_refinement_flags
Br1 Br 0.02605(3) 0.24464(4) 0.222832(9) 0.03125(7) Uani 1 1 d .
S1 S 0.28816(7) 0.41949(8) 0.41036(2) 0.02228(15) Uani 1 1 d .
P1 P 0.46643(7) 0.52060(7) 0.39218(2) 0.01501(13) Uani 1 1 d .
O1 O 0.42574(14) 0.74769(19) 0.22191(5) 0.0186(3) Uani 1 1 d .
O2 O 0.33610(18) 1.00033(19) 0.25683(6) 0.0222(4) Uani 1 1 d .
O3 O 0.38996(19) 0.93929(19) 0.33742(6) 0.0244(4) Uani 1 1 d .
N1 N 0.4905(2) 0.5654(2) 0.33231(7) 0.0158(5) Uani 1 1 d .
C1 C 0.4489(2) 0.7745(2) 0.27492(7) 0.0159(5) Uani 1 1 d .
H1 H 0.5560 0.7781 0.2816 0.019 Uiso 1 1 calc R
C2 C 0.3813(2) 0.6491(3) 0.30569(8) 0.0159(5) Uani 1 1 d .
H2 H 0.3093 0.6872 0.3305 0.019 Uiso 1 1 calc R
C3 C 0.3012(2) 0.5712(3) 0.26420(8) 0.0153(5) Uani 1 1 d .
C4 C 0.3332(2) 0.6340(3) 0.21826(8) 0.0162(5) Uani 1 1 d .
C5 C 0.2776(3) 0.5834(3) 0.17355(8) 0.0205(6) Uani 1 1 d .
H5 H 0.3008 0.6270 0.1422 0.025 Uiso 1 1 calc R
C6 C 0.1864(3) 0.4665(3) 0.17577(9) 0.0217(6) Uani 1 1 d .
H6 H 0.1462 0.4290 0.1455 0.026 Uiso 1 1 calc R
C7 C 0.1535(2) 0.4043(3) 0.22158(9) 0.0204(5) Uani 1 1 d .
C8 C 0.2103(2) 0.4537(3) 0.26652(8) 0.0183(6) Uani 1 1 d .
H8 H 0.1882 0.4092 0.2978 0.022 Uiso 1 1 calc R
C9 C 0.3826(2) 0.9185(3) 0.28766(9) 0.0188(6) Uani 1 1 d .
C10 C 0.3318(3) 1.0721(3) 0.35645(9) 0.0279(7) Uani 1 1 d .
H10A H 0.3529 1.1492 0.3322 0.034 Uiso 1 1 calc R
H10B H 0.3790 1.0960 0.3890 0.034 Uiso 1 1 calc R
C11 C 0.1715(3) 1.0596(3) 0.36382(11) 0.0448(9) Uani 1 1 d .
H11A H 0.1258 1.0306 0.3320 0.054 Uiso 1 1 calc R
H11B H 0.1320 1.1513 0.3744 0.054 Uiso 1 1 calc R
H11C H 0.1513 0.9886 0.3899 0.054 Uiso 1 1 calc R
C12 C 0.6332(2) 0.4246(3) 0.40530(8) 0.0156(5) Uani 1 1 d .
C13 C 0.7618(3) 0.4494(3) 0.37849(8) 0.0202(6) Uani 1 1 d .
H13 H 0.7622 0.5137 0.3509 0.024 Uiso 1 1 calc R
C14 C 0.8883(3) 0.3801(3) 0.39219(9) 0.0246(6) Uani 1 1 d .
H14 H 0.9750 0.3954 0.3734 0.030 Uiso 1 1 calc R
C15 C 0.8899(3) 0.2881(3) 0.43327(8) 0.0229(6) Uani 1 1 d .
H15 H 0.9778 0.2425 0.4429 0.027 Uiso 1 1 calc R
C16 C 0.7630(3) 0.2631(3) 0.46007(8) 0.0251(6) Uani 1 1 d .
H16 H 0.7637 0.2003 0.4881 0.030 Uiso 1 1 calc R
C17 C 0.6340(3) 0.3303(3) 0.44583(8) 0.0198(6) Uani 1 1 d .
H17 H 0.5465 0.3117 0.4638 0.024 Uiso 1 1 calc R
C18 C 0.4817(3) 0.6873(2) 0.42634(8) 0.0170(5) Uani 1 1 d .
C19 C 0.6026(2) 0.7720(3) 0.41884(8) 0.0215(6) Uani 1 1 d .
H19 H 0.6744 0.7445 0.3950 0.026 Uiso 1 1 calc R
C20 C 0.6200(3) 0.8971(3) 0.44586(9) 0.0251(6) Uani 1 1 d .
H20 H 0.7034 0.9546 0.4405 0.030 Uiso 1 1 calc R
C21 C 0.5164(3) 0.9371(3) 0.48031(9) 0.0326(7) Uani 1 1 d .
H21 H 0.5286 1.0213 0.4994 0.039 Uiso 1 1 calc R
C22 C 0.3944(3) 0.8543(3) 0.48696(10) 0.0418(9) Uani 1 1 d .
H22 H 0.3212 0.8840 0.5100 0.050 Uiso 1 1 calc R
C23 C 0.3765(3) 0.7292(3) 0.46092(9) 0.0307(7) Uani 1 1 d .
H23 H 0.2929 0.6721 0.4666 0.037 Uiso 1 1 calc R
H3 H 0.534(2) 0.508(2) 0.3153(8) 0.016(7) Uiso 1 1 d .

loop_
_atom_site_aniso_label
_atom_site_aniso_U_11
_atom_site_aniso_U_22
_atom_site_aniso_U_33
_atom_site_aniso_U_23
_atom_site_aniso_U_13
_atom_site_aniso_U_12
Br1 0.02609(12) 0.03051(16) 0.03713(14) -0.00066(15) -0.00597(12) -0.00967(16)
S1 0.0190(3) 0.0254(4) 0.0224(3) 0.0020(3) 0.0017(3) -0.0060(3)
P1 0.0147(3) 0.0171(3) 0.0133(3) 0.0004(2) -0.0001(2) -0.0001(3)
O1 0.0230(8) 0.0197(9) 0.0133(7) 0.0016(9) 0.0025(6) -0.0039(9)
O2 0.0249(10) 0.0197(11) 0.0219(9) 0.0059(8) 0.0020(7) 0.0024(9)
O3 0.0351(11) 0.0193(11) 0.0187(9) -0.0026(8) 0.0013(7) 0.0034(9)
N1 0.0169(12) 0.0174(12) 0.0133(10) -0.0017(9) 0.0009(8) 0.0057(10)
C1 0.0170(12) 0.0173(14) 0.0133(10) 0.0018(10) 0.0009(9) -0.0015(10)
C2 0.0131(12) 0.0180(15) 0.0166(12) 0.0004(11) 0.0019(9) 0.0018(11)
C3 0.0108(12) 0.0194(15) 0.0156(12) -0.0007(11) 0.0012(9) 0.0030(11)
C4 0.0129(12) 0.0185(14) 0.0171(12) 0.0010(11) 0.0001(10) 0.0039(10)
C5 0.0207(13) 0.0266(17) 0.0142(12) 0.0020(11) 0.0005(10) 0.0048(13)
C6 0.0168(13) 0.0283(17) 0.0201(13) -0.0055(12) -0.0055(10) 0.0054(12)
C7 0.0146(12) 0.0192(15) 0.0275(13) -0.0022(13) -0.0032(11) 0.0021(11)
C8 0.0152(12) 0.0209(16) 0.0187(13) 0.0022(11) 0.0019(10) 0.0031(11)
C9 0.0122(12) 0.0236(16) 0.0205(13) 0.0014(12) 0.0044(10) -0.0067(12)
C10 0.0306(16) 0.0250(18) 0.0282(14) -0.0050(13) 0.0037(12) 0.0014(13)
C11 0.0384(19) 0.033(2) 0.063(2) -0.0152(17) 0.0166(16) -0.0032(16)
C12 0.0162(12) 0.0160(14) 0.0148(12) -0.0026(11) -0.0015(9) 0.0008(11)
C13 0.0216(14) 0.0225(17) 0.0166(13) 0.0004(11) -0.0030(10) 0.0015(12)
C14 0.0173(13) 0.0325(18) 0.0241(14) -0.0054(13) 0.0003(11) 0.0017(12)
C15 0.0237(14) 0.0240(18) 0.0209(13) -0.0034(11) -0.0076(10) 0.0064(12)
C16 0.0330(15) 0.0241(16) 0.0181(12) 0.0032(13) -0.0065(10) 0.0047(15)
C17 0.0206(14) 0.0213(16) 0.0175(13) -0.0004(11) 0.0004(10) -0.0003(12)
C18 0.0215(13) 0.0155(13) 0.0140(11) 0.0008(9) -0.0023(10) 0.0024(12)
C19 0.0226(13) 0.0218(17) 0.0201(13) -0.0022(12) 0.0038(10) -0.0024(13)
C20 0.0275(15) 0.0229(17) 0.0248(14) -0.0019(12) -0.0002(11) -0.0052(13)
C21 0.0446(18) 0.0252(17) 0.0280(14) -0.0126(12) 0.0038(13) -0.0036(16)
C22 0.0380(19) 0.044(2) 0.0437(19) -0.0197(16) 0.0207(15) -0.0050(18)
C23 0.0292(15) 0.0287(19) 0.0343(16) -0.0084(14) 0.0121(11) -0.0082(15)

loop_
_atom_type_symbol
_atom_type_description
_atom_type_scat_dispersion_real
_atom_type_scat_dispersion_imag
_atom_type_scat_source
C C 0.0033 0.0016 'International Tables Vol C Tables 4.2.6.8 and 6.1.1.4'
H H 0.0000 0.0000 'International Tables Vol C Tables 4.2.6.8 and 6.1.1.4'
N N 0.0061 0.0033 'International Tables Vol C Tables 4.2.6.8 and 6.1.1.4'
O O 0.0106 0.0060 'International Tables Vol C Tables 4.2.6.8 and 6.1.1.4'
P P 0.1023 0.0942 'International Tables Vol C Tables 4.2.6.8 and 6.1.1.4'
S S 0.1246 0.1234 'International Tables Vol C Tables 4.2.6.8 and 6.1.1.4'
Br Br -0.2901 2.4595 'International Tables Vol C Tables 4.2.6.8 and 6.1.1.4'

loop_
_geom_angle_atom_site_label_1
_geom_angle_atom_site_label_2
_geom_angle_atom_site_label_3
_geom_angle
N1 P1 C12 101.44(10)
N1 P1 C18 104.15(10)
C12 P1 C18 105.77(11)
N1 P1 S1 118.19(8)
C12 P1 S1 114.57(8)
C18 P1 S1 111.37(8)
C4 O1 C1 107.30(16)
C9 O3 C10 116.8(2)
C2 N1 P1 120.60(16)
C2 N1 H3 115.7(16)
P1 N1 H3 115.4(16)
O1 C1 C9 108.23(18)
O1 C1 C2 108.35(18)
C9 C1 C2 113.60(17)
O1 C1 H1 108.9
C9 C1 H1 108.9
C2 C1 H1 108.9
N1 C2 C3 114.9(2)
N1 C2 C1 112.85(18)
C3 C2 C1 100.52(18)
N1 C2 H2 109.4
C3 C2 H2 109.4
C1 C2 H2 109.4
C4 C3 C8 120.5(2)
C4 C3 C2 109.1(2)
C8 C3 C2 130.4(2)
O1 C4 C5 124.2(2)
O1 C4 C3 113.85(19)
C5 C4 C3 121.9(2)
C4 C5 C6 117.6(2)
C4 C5 H5 121.2
C6 C5 H5 121.2
C7 C6 C5 120.5(2)
C7 C6 H6 119.7
C5 C6 H6 119.7
C8 C7 C6 122.0(2)
C8 C7 Br1 118.93(19)
C6 C7 Br1 119.04(19)
C7 C8 C3 117.3(2)
C7 C8 H8 121.3
C3 C8 H8 121.3
O2 C9 O3 126.4(2)
O2 C9 C1 124.3(2)
O3 C9 C1 109.2(2)
O3 C10 C11 109.9(2)
O3 C10 H10A 109.7
C11 C10 H10A 109.7
O3 C10 H10B 109.7
C11 C10 H10B 109.7
H10A C10 H10B 108.2
C10 C11 H11A 109.5
C10 C11 H11B 109.5
H11A C11 H11B 109.5
C10 C11 H11C 109.5
H11A C11 H11C 109.5
H11B C11 H11C 109.5
C17 C12 C13 119.6(2)
C17 C12 P1 118.11(18)
C13 C12 P1 122.17(19)
C14 C13 C12 119.9(2)
C14 C13 H13 120.1
C12 C13 H13 120.1
C13 C14 C15 120.6(2)
C13 C14 H14 119.7
C15 C14 H14 119.7
C16 C15 C14 119.9(2)
C16 C15 H15 120.1
C14 C15 H15 120.1
C15 C16 C17 119.9(2)
C15 C16 H16 120.1
C17 C16 H16 120.1
C12 C17 C16 120.2(2)
C12 C17 H17 119.9
C16 C17 H17 119.9
C19 C18 C23 119.2(2)
C19 C18 P1 119.40(18)
C23 C18 P1 121.4(2)
C18 C19 C20 120.7(2)
C18 C19 H19 119.7
C20 C19 H19 119.7
C21 C20 C19 119.8(3)
C21 C20 H20 120.1
C19 C20 H20 120.1
C20 C21 C22 119.5(3)
C20 C21 H21 120.2
C22 C21 H21 120.2
C21 C22 C23 121.3(3)
C21 C22 H22 119.3
C23 C22 H22 119.3
C22 C23 C18 119.4(3)
C22 C23 H23 120.3
C18 C23 H23 120.3

loop_
_geom_bond_atom_site_label_1
_geom_bond_atom_site_label_2
_geom_bond_distance
Br1 C7 1.909(2)
S1 P1 1.9556(9)
P1 N1 1.6557(19)
P1 C12 1.814(2)
P1 C18 1.821(2)
O1 C4 1.373(3)
O1 C1 1.442(2)
O2 C9 1.203(3)
O3 C9 1.334(3)
O3 C10 1.454(3)
N1 C2 1.459(3)
N1 H3 0.81(2)
C1 C9 1.527(3)
C1 C2 1.567(3)
C1 H1 1.0000
C2 C3 1.513(3)
C2 H2 1.0000
C3 C4 1.385(3)
C3 C8 1.390(3)
C4 C5 1.375(3)
C5 C6 1.387(4)
C5 H5 0.9500
C6 C7 1.381(3)
C6 H6 0.9500
C7 C8 1.381(3)
C8 H8 0.9500
C10 C11 1.490(3)
C10 H10A 0.9900
C10 H10B 0.9900
C11 H11A 0.9800
C11 H11B 0.9800
C11 H11C 0.9800
C12 C17 1.395(3)
C12 C13 1.397(3)
C13 C14 1.383(3)
C13 H13 0.9500
C14 C15 1.393(3)
C14 H14 0.9500
C15 C16 1.385(3)
C15 H15 0.9500
C16 C17 1.396(3)
C16 H16 0.9500
C17 H17 0.9500
C18 C19 1.382(3)
C18 C23 1.389(3)
C19 C20 1.390(3)
C19 H19 0.9500
C20 C21 1.371(3)
C20 H20 0.9500
C21 C22 1.377(4)
C21 H21 0.9500
C22 C23 1.378(4)
C22 H22 0.9500
C23 H23 0.9500

loop_
_geom_hbond_atom_site_label_D
_geom_hbond_atom_site_label_H
_geom_hbond_atom_site_label_A
_geom_hbond_distance_DH
_geom_hbond_distance_HA
_geom_hbond_distance_DA
_geom_hbond_angle_DHA
_geom_hbond_site_symmetry_A
N1 H3 O2 0.81(2) 2.25(2) 2.913(2) 139(2) 3_645
N1 H3 O1 0.81(2) 2.68(2) 3.414(3) 152(2) 3_645

loop_
_geom_torsion_atom_site_label_1
_geom_torsion_atom_site_label_2
_geom_torsion_atom_site_label_3
_geom_torsion_atom_site_label_4
_geom_torsion
C12 P1 N1 C2 -178.65(19)
C18 P1 N1 C2 -69.0(2)
S1 P1 N1 C2 55.2(2)
C4 O1 C1 C9 -114.22(19)
C4 O1 C1 C2 9.4(2)
P1 N1 C2 C3 -112.0(2)
P1 N1 C2 C1 133.56(17)
O1 C1 C2 N1 113.9(2)
C9 C1 C2 N1 -125.8(2)
O1 C1 C2 C3 -9.0(2)
C9 C1 C2 C3 111.3(2)
N1 C2 C3 C4 -115.8(2)
C1 C2 C3 C4 5.7(2)
N1 C2 C3 C8 63.0(3)
C1 C2 C3 C8 -175.5(2)
C1 O1 C4 C5 175.1(2)
C1 O1 C4 C3 -5.9(2)
C8 C3 C4 O1 -179.2(2)
C2 C3 C4 O1 -0.3(3)
C8 C3 C4 C5 -0.2(3)
C2 C3 C4 C5 178.7(2)
O1 C4 C5 C6 179.3(2)
C3 C4 C5 C6 0.4(3)
C4 C5 C6 C7 0.0(4)
C5 C6 C7 C8 -0.8(4)
C5 C6 C7 Br1 179.42(18)
C6 C7 C8 C3 1.0(3)
Br1 C7 C8 C3 -179.21(17)
C4 C3 C8 C7 -0.5(3)
C2 C3 C8 C7 -179.1(2)
C10 O3 C9 O2 2.1(3)
C10 O3 C9 C1 179.82(19)
O1 C1 C9 O2 -8.3(3)
C2 C1 C9 O2 -128.7(2)
O1 C1 C9 O3 173.93(17)
C2 C1 C9 O3 53.6(2)
C9 O3 C10 C11 84.1(3)
N1 P1 C12 C17 -158.8(2)
C18 P1 C12 C17 92.8(2)
S1 P1 C12 C17 -30.3(2)
N1 P1 C12 C13 25.7(2)
C18 P1 C12 C13 -82.8(2)
S1 P1 C12 C13 154.16(18)
C17 C12 C13 C14 0.2(4)
P1 C12 C13 C14 175.74(19)
C12 C13 C14 C15 -1.5(4)
C13 C14 C15 C16 1.4(4)
C14 C15 C16 C17 0.0(4)
C13 C12 C17 C16 1.2(4)
P1 C12 C17 C16 -174.53(19)
C15 C16 C17 C12 -1.3(4)
N1 P1 C18 C19 -52.6(2)
C12 P1 C18 C19 53.8(2)
S1 P1 C18 C19 178.91(16)
N1 P1 C18 C23 129.3(2)
C12 P1 C18 C23 -124.2(2)
S1 P1 C18 C23 0.8(2)
C23 C18 C19 C20 0.7(4)
P1 C18 C19 C20 -177.44(19)
C18 C19 C20 C21 0.0(4)
C19 C20 C21 C22 -1.4(4)
C20 C21 C22 C23 2.2(5)
C21 C22 C23 C18 -1.6(5)
C19 C18 C23 C22 0.1(4)
P1 C18 C23 C22 178.2(2)

loop_
_cod_related_entry_id
_cod_related_entry_database
_cod_related_entry_code
1 ChemSpider 30659405
